data_7156480
loop_
_publ_author_name
'Saito, Rei'
'Uemura, Naohiro'
'Ishikawa, Hiroki'
'Magara, Akina'
'Yoshida, Yasushi'
'Mino, Takashi'
'Kasashima, Yoshio'
'Sakamoto, Masami'

_publ_section_title
;
 Umpolung cyclization reaction of N-cinnamoylthioureas in the presence of
 DBU.
;
_journal_issue 42
_journal_name_full 'Organic &amp; biomolecular chemistry'
_journal_page_first 7910
_journal_page_last 7919
_journal_paper_doi 10.1039/c8ob02066c
_journal_volume 16
_journal_year 2018
_chemical_formula_sum 'C19 H20 N2 O S'
_chemical_formula_weight 324.43
_chemical_melting_point 164.5(5)
_chemical_name_common 2h
_chemical_name_systematic N-Phenyl-N'-propyl-6-phenyl-2-iminotetrahydro-1,3-thiazin-4-one
_space_group_crystal_system monoclinic
_space_group_IT_number 14
_space_group_name_Hall '-P 2ybc'
_space_group_name_H-M_alt 'P 1 21/c 1'
_symmetry_space_group_name_Hall '-P 2ybc'
_symmetry_space_group_name_H-M 'P 1 21/c 1'
_atom_sites_solution_hydrogens geom
_atom_sites_solution_primary direct
_atom_sites_solution_secondary difmap
_audit_update_record
;
2018-07-31 deposited with the CCDC.
2018-10-03 downloaded from the CCDC.
;
_cell_angle_alpha 90
_cell_angle_beta 101.767(3)
_cell_angle_gamma 90
_cell_formula_units_Z 4
_cell_length_a 12.8458(5)
_cell_length_b 5.3427(2)
_cell_length_c 24.6144(10)
_cell_measurement_reflns_used 2343
_cell_measurement_temperature 173
_cell_measurement_theta_max 68.1837
_cell_measurement_theta_min 3.5145
_cell_volume 1653.82(11)
_computing_cell_refinement 'SAINT V8.34A (Bruker AXS Inc., 2013)'
_computing_data_reduction 'SAINT V8.34A (Bruker AXS Inc., 2013)'
_computing_structure_refinement 'SHELXL-2014/7 (Sheldrick, 2014)'
_diffrn_ambient_temperature 173
_diffrn_detector_area_resol_mean 8.3333
_diffrn_measured_fraction_theta_full 0.987
_diffrn_measured_fraction_theta_max 0.987
_diffrn_measurement_device_type 'BRUKER APEXII CCD'
_diffrn_radiation_wavelength 1.54178
_diffrn_reflns_av_R_equivalents 0.0375
_diffrn_reflns_av_unetI/netI 0.0341
_diffrn_reflns_limit_h_max 15
_diffrn_reflns_limit_h_min -15
_diffrn_reflns_limit_k_max 6
_diffrn_reflns_limit_k_min -6
_diffrn_reflns_limit_l_max 28
_diffrn_reflns_limit_l_min -29
_diffrn_reflns_number 10898
_diffrn_reflns_theta_full 68.34
_diffrn_reflns_theta_max 68.34
_diffrn_reflns_theta_min 3.51
_exptl_absorpt_coefficient_mu 1.776
_exptl_absorpt_correction_T_max 0.92
_exptl_absorpt_correction_T_min 0.76
_exptl_absorpt_correction_type multi-scan
_exptl_absorpt_process_details 'SADABS V2014/5 (Bruker AXS Inc.)'
_exptl_crystal_colour colourless
_exptl_crystal_density_diffrn 1.303
_exptl_crystal_density_method 'not measured'
_exptl_crystal_description prismatic
_exptl_crystal_F_000 688
_exptl_crystal_recrystallization_method 'Re-crystallisation from solvent: CHCl3 and Hexane'
_exptl_crystal_size_max 0.200
_exptl_crystal_size_mid 0.050
_exptl_crystal_size_min 0.050
_refine_diff_density_max 0.588
_refine_diff_density_min -0.300
_refine_ls_extinction_method none
_refine_ls_goodness_of_fit_ref 1.007
_refine_ls_hydrogen_treatment constr
_refine_ls_matrix_type full
_refine_ls_number_parameters 209
_refine_ls_number_reflns 3012
_refine_ls_number_restraints 0
_refine_ls_restrained_S_all 1.007
_refine_ls_R_factor_all 0.0696
_refine_ls_R_factor_gt 0.0495
_refine_ls_shift/su_max 0.000
_refine_ls_shift/su_mean 0.000
_refine_ls_structure_factor_coef Fsqd
_refine_ls_weighting_details 'w=1/[\s^2^(Fo^2^)+(0.0952P)^2^+0.1574P] where P=(Fo^2^+2Fc^2^)/3'
_refine_ls_weighting_scheme calc
_refine_ls_wR_factor_gt 0.1324
_refine_ls_wR_factor_ref 0.1416
_reflns_number_gt 2264
_reflns_number_total 3012
_reflns_threshold_expression 'I > 2\s(I)'
_cod_data_source_file c8ob02066c2.cif
_cod_data_source_block I
_cod_depositor_comments
;
The following automatic conversions were performed:

'_chemical_melting_point' value '164-165' was changed to '164.5(5)' -
the average value was taken and precision was estimated.

Automatic conversion script
Id: cif_fix_values 4973 2017-02-22 13:04:09Z antanas 

 Adding full bibliography for 7156480--7156486.cif.
;
_cod_database_code 7156480

loop_
_space_group_symop_operation_xyz
'x, y, z'
'-x, y+1/2, -z+1/2'
'-x, -y, -z'
'x, -y-1/2, z-1/2'

loop_
_atom_site_type_symbol
_atom_site_label
_atom_site_fract_x
_atom_site_fract_y
_atom_site_fract_z
_atom_site_U_iso_or_equiv
_atom_site_adp_type
_atom_site_calc_flag
_atom_site_refinement_flags_adp
_atom_site_refinement_flags_posn
_atom_site_occupancy
C C1 0.30702(17) 0.3667(4) 0.62829(9) 0.0265(5) Uani d . . 1
C C2 0.28377(18) 0.4694(4) 0.73682(10) 0.0275(5) Uani d . . 1
H H2 0.3426 0.3518 0.7529 0.033 Uiso calc U R 1
C C3 0.3313(2) 0.7165(5) 0.72503(10) 0.0324(5) Uani d . . 1
H H3A 0.2732 0.8289 0.7069 0.039 Uiso calc U R 1
H H3B 0.3655 0.7942 0.7607 0.039 Uiso calc U R 1
C C4 0.41182(18) 0.6971(4) 0.68872(10) 0.0294(5) Uani d . . 1
C C5 0.20684(19) 0.0766(5) 0.56827(11) 0.0339(6) Uani d . . 1
H H5A 0.1402 0.167 0.5697 0.041 Uiso calc U R 1
H H5B 0.2149 -0.0608 0.5958 0.041 Uiso calc U R 1
C C6 0.1993(2) -0.0325(6) 0.51114(11) 0.0419(6) Uani d . . 1
H H6A 0.27 -0.0966 0.5078 0.05 Uiso calc U R 1
H H6B 0.1792 0.1016 0.4832 0.05 Uiso calc U R 1
C C7 0.1184(2) -0.2437(5) 0.49873(13) 0.0447(7) Uani d . . 1
H H7A 0.1384 -0.3782 0.5259 0.067 Uiso calc U R 1
H H7B 0.1169 -0.3087 0.4614 0.067 Uiso calc U R 1
H H7C 0.0478 -0.1801 0.5009 0.067 Uiso calc U R 1
C C8 0.47934(17) 0.5169(4) 0.61277(9) 0.0268(5) Uani d . . 1
C C9 0.55035(19) 0.3216(5) 0.61986(10) 0.0300(5) Uani d . . 1
H H9 0.5438 0.1883 0.6445 0.036 Uiso calc U R 1
C C10 0.63216(19) 0.3221(5) 0.59038(11) 0.0330(5) Uani d . . 1
H H10 0.6829 0.1903 0.5955 0.04 Uiso calc U R 1
C C11 0.63962(19) 0.5141(5) 0.55370(10) 0.0331(5) Uani d . . 1
H H11 0.6947 0.5125 0.5332 0.04 Uiso calc U R 1
C C12 0.5673(2) 0.7078(5) 0.54689(10) 0.0321(5) Uani d . . 1
H H12 0.5728 0.8393 0.5216 0.039 Uiso calc U R 1
C C13 0.48635(19) 0.7119(4) 0.57680(10) 0.0297(5) Uani d . . 1
H H13 0.4369 0.8462 0.5726 0.036 Uiso calc U R 1
C C14 0.20644(18) 0.4833(5) 0.77554(9) 0.0279(5) Uani d . . 1
C C15 0.2112(2) 0.3037(5) 0.81660(10) 0.0346(6) Uani d . . 1
H H15 0.2642 0.1771 0.8208 0.042 Uiso calc U R 1
C C16 0.1392(2) 0.3081(6) 0.85152(11) 0.0422(6) Uani d . . 1
H H16 0.1425 0.1835 0.8794 0.051 Uiso calc U R 1
C C17 0.0628(2) 0.4921(6) 0.84603(12) 0.0449(7) Uani d . . 1
H H17 0.0133 0.494 0.8699 0.054 Uiso calc U R 1
C C18 0.0581(2) 0.6733(6) 0.80591(13) 0.0445(7) Uani d . . 1
H H18 0.0061 0.8019 0.8026 0.053 Uiso calc U R 1
C C19 0.1291(2) 0.6688(5) 0.77030(11) 0.0369(6) Uani d . . 1
H H19 0.1249 0.7928 0.7423 0.044 Uiso calc U R 1
N N1 0.39654(15) 0.5240(4) 0.64566(8) 0.0278(4) Uani d . . 1
N N2 0.29671(15) 0.2486(4) 0.58298(8) 0.0306(5) Uani d . . 1
O O1 0.48952(14) 0.8331(4) 0.69661(7) 0.0399(5) Uani d . . 1
S S1 0.21156(4) 0.34229(12) 0.67082(3) 0.0323(2) Uani d . . 1

loop_
_atom_site_aniso_label
_atom_site_aniso_U_11
_atom_site_aniso_U_22
_atom_site_aniso_U_33
_atom_site_aniso_U_12
_atom_site_aniso_U_13
_atom_site_aniso_U_23
C1 0.0230(11) 0.0286(11) 0.0284(12) -0.0024(9) 0.0062(9) -0.0001(9)
C2 0.0236(10) 0.0302(12) 0.0276(11) 0.0022(9) 0.0022(9) -0.0003(9)
C3 0.0351(13) 0.0335(13) 0.0292(12) -0.0035(10) 0.0080(10) -0.0043(10)
C4 0.0280(12) 0.0314(12) 0.0274(12) -0.0031(10) 0.0026(9) 0.0002(9)
C5 0.0288(12) 0.0370(13) 0.0366(14) -0.0084(10) 0.0079(10) -0.0076(11)
C6 0.0369(14) 0.0506(16) 0.0382(15) -0.0090(12) 0.0078(11) -0.0141(12)
C7 0.0390(15) 0.0397(14) 0.0513(17) -0.0023(12) -0.0007(12) -0.0134(13)
C8 0.0234(11) 0.0315(12) 0.0252(11) -0.0067(9) 0.0044(8) -0.0040(9)
C9 0.0322(12) 0.0269(11) 0.0302(12) -0.0047(10) 0.0048(9) -0.0008(9)
C10 0.0289(12) 0.0289(12) 0.0409(14) -0.0012(10) 0.0060(10) -0.0073(10)
C11 0.0316(12) 0.0374(13) 0.0325(13) -0.0087(11) 0.0118(10) -0.0087(10)
C12 0.0340(12) 0.0329(13) 0.0295(12) -0.0067(10) 0.0070(10) 0.0001(10)
C13 0.0276(11) 0.0287(12) 0.0317(12) -0.0011(9) 0.0034(9) -0.0001(10)
C14 0.0256(11) 0.0302(12) 0.0270(11) -0.0008(9) 0.0034(9) -0.0021(9)
C15 0.0351(13) 0.0360(13) 0.0337(13) 0.0039(11) 0.0091(10) 0.0015(11)
C16 0.0452(15) 0.0520(17) 0.0317(14) -0.0051(13) 0.0128(11) 0.0058(12)
C17 0.0346(13) 0.0628(19) 0.0421(15) -0.0050(13) 0.0188(11) -0.0140(14)
C18 0.0317(13) 0.0475(16) 0.0566(18) 0.0082(12) 0.0142(12) -0.0041(14)
C19 0.0293(12) 0.0396(13) 0.0430(15) 0.0041(11) 0.0101(11) 0.0051(12)
N1 0.0235(9) 0.0308(10) 0.0297(10) -0.0055(8) 0.0065(8) -0.0022(8)
N2 0.0249(10) 0.0353(11) 0.0322(11) -0.0051(9) 0.0069(8) -0.0051(9)
O1 0.0395(10) 0.0451(11) 0.0353(10) -0.0186(9) 0.0081(8) -0.0068(8)
S1 0.0253(3) 0.0393(3) 0.0340(3) -0.0070(2) 0.0100(2) -0.0083(3)

loop_
_atom_type_symbol
_atom_type_description
_atom_type_scat_dispersion_real
_atom_type_scat_dispersion_imag
_atom_type_scat_source
C C 0.0181 0.0091 'International Tables Vol C Tables 4.2.6.8 and 6.1.1.4'
H H 0.0000 0.0000 'International Tables Vol C Tables 4.2.6.8 and 6.1.1.4'
N N 0.0311 0.0180 'International Tables Vol C Tables 4.2.6.8 and 6.1.1.4'
O O 0.0492 0.0322 'International Tables Vol C Tables 4.2.6.8 and 6.1.1.4'
S S 0.3331 0.5567 'International Tables Vol C Tables 4.2.6.8 and 6.1.1.4'

loop_
_geom_angle_atom_site_label_1
_geom_angle_atom_site_label_2
_geom_angle_atom_site_label_3
_geom_angle
N2 C1 N1 119.6(2)
N2 C1 S1 121.58(17)
N1 C1 S1 118.80(16)
C3 C2 C14 114.96(19)
C3 C2 S1 107.82(16)
C14 C2 S1 107.38(15)
C3 C2 H2 108.8
C14 C2 H2 108.8
S1 C2 H2 108.8
C4 C3 C2 114.2(2)
C4 C3 H3A 108.7
C2 C3 H3A 108.7
C4 C3 H3B 108.7
C2 C3 H3B 108.7
H3A C3 H3B 107.6
O1 C4 N1 120.2(2)
O1 C4 C3 120.4(2)
N1 C4 C3 119.5(2)
N2 C5 C6 111.8(2)
N2 C5 H5A 109.3
C6 C5 H5A 109.3
N2 C5 H5B 109.3
C6 C5 H5B 109.3
H5A C5 H5B 107.9
C5 C6 C7 112.7(2)
C5 C6 H6A 109.1
C7 C6 H6A 109.1
C5 C6 H6B 109.1
C7 C6 H6B 109.1
H6A C6 H6B 107.8
C6 C7 H7A 109.5
C6 C7 H7B 109.5
H7A C7 H7B 109.5
C6 C7 H7C 109.5
H7A C7 H7C 109.5
H7B C7 H7C 109.5
C9 C8 C13 121.7(2)
C9 C8 N1 119.2(2)
C13 C8 N1 119.0(2)
C8 C9 C10 119.0(2)
C8 C9 H9 120.5
C10 C9 H9 120.5
C11 C10 C9 120.1(2)
C11 C10 H10 120.0
C9 C10 H10 120.0
C12 C11 C10 120.1(2)
C12 C11 H11 119.9
C10 C11 H11 119.9
C11 C12 C13 120.4(2)
C11 C12 H12 119.8
C13 C12 H12 119.8
C8 C13 C12 118.7(2)
C8 C13 H13 120.6
C12 C13 H13 120.6
C15 C14 C19 119.1(2)
C15 C14 C2 119.2(2)
C19 C14 C2 121.7(2)
C14 C15 C16 120.3(2)
C14 C15 H15 119.8
C16 C15 H15 119.8
C17 C16 C15 120.3(3)
C17 C16 H16 119.9
C15 C16 H16 119.9
C18 C17 C16 119.9(2)
C18 C17 H17 120.0
C16 C17 H17 120.0
C17 C18 C19 120.2(3)
C17 C18 H18 119.9
C19 C18 H18 119.9
C18 C19 C14 120.2(2)
C18 C19 H19 119.9
C14 C19 H19 119.9
C4 N1 C1 127.16(19)
C4 N1 C8 115.70(18)
C1 N1 C8 117.01(18)
C1 N2 C5 117.86(19)
C1 S1 C2 102.16(11)

loop_
_geom_bond_atom_site_label_1
_geom_bond_atom_site_label_2
_geom_bond_distance
C1 N2 1.265(3)
C1 N1 1.418(3)
C1 S1 1.772(2)
C2 C3 1.507(3)
C2 C14 1.512(3)
C2 S1 1.829(2)
C2 H2 1.0
C3 C4 1.503(3)
C3 H3A 0.99
C3 H3B 0.99
C4 O1 1.218(3)
C4 N1 1.390(3)
C5 N2 1.462(3)
C5 C6 1.507(3)
C5 H5A 0.99
C5 H5B 0.99
C6 C7 1.522(4)
C6 H6A 0.99
C6 H6B 0.99
C7 H7A 0.98
C7 H7B 0.98
C7 H7C 0.98
C8 C9 1.373(3)
C8 C13 1.382(3)
C8 N1 1.463(3)
C9 C10 1.394(3)
C9 H9 0.95
C10 C11 1.383(4)
C10 H10 0.95
C11 C12 1.378(4)
C11 H11 0.95
C12 C13 1.392(3)
C12 H12 0.95
C13 H13 0.95
C14 C15 1.386(3)
C14 C19 1.391(3)
C15 C16 1.386(3)
C15 H15 0.95
C16 C17 1.376(4)
C16 H16 0.95
C17 C18 1.375(4)
C17 H17 0.95
C18 C19 1.388(4)
C18 H18 0.95
C19 H19 0.95

loop_
_geom_torsion_atom_site_label_1
_geom_torsion_atom_site_label_2
_geom_torsion_atom_site_label_3
_geom_torsion_atom_site_label_4
_geom_torsion
C14 C2 C3 C4 177.19(19)
S1 C2 C3 C4 -63.1(2)
C2 C3 C4 O1 -143.9(2)
C2 C3 C4 N1 36.7(3)
N2 C5 C6 C7 170.4(2)
C13 C8 C9 C10 0.7(4)
N1 C8 C9 C10 -176.9(2)
C8 C9 C10 C11 -1.4(4)
C9 C10 C11 C12 1.1(4)
C10 C11 C12 C13 0.0(4)
C9 C8 C13 C12 0.4(4)
N1 C8 C13 C12 178.1(2)
C11 C12 C13 C8 -0.8(4)
C3 C2 C14 C15 -137.3(2)
S1 C2 C14 C15 102.8(2)
C3 C2 C14 C19 44.1(3)
S1 C2 C14 C19 -75.9(3)
C19 C14 C15 C16 0.6(4)
C2 C14 C15 C16 -178.0(2)
C14 C15 C16 C17 -0.6(4)
C15 C16 C17 C18 -0.3(4)
C16 C17 C18 C19 1.1(5)
C17 C18 C19 C14 -1.0(4)
C15 C14 C19 C18 0.1(4)
C2 C14 C19 C18 178.8(2)
O1 C4 N1 C1 -174.7(2)
C3 C4 N1 C1 4.8(4)
O1 C4 N1 C8 1.0(3)
C3 C4 N1 C8 -179.5(2)
N2 C1 N1 C4 168.5(2)
S1 C1 N1 C4 -11.2(3)
N2 C1 N1 C8 -7.2(3)
S1 C1 N1 C8 173.18(16)
C9 C8 N1 C4 105.5(2)
C13 C8 N1 C4 -72.2(3)
C9 C8 N1 C1 -78.4(3)
C13 C8 N1 C1 104.0(3)
N1 C1 N2 C5 176.3(2)
S1 C1 N2 C5 -4.1(3)
C6 C5 N2 C1 174.9(2)
N2 C1 S1 C2 164.1(2)
N1 C1 S1 C2 -16.2(2)
C3 C2 S1 C1 49.95(18)
C14 C2 S1 C1 174.36(16)
